data_7704089
loop_
_publ_author_name
'Becica, Joseph'
'Gaube, Gregory'
'Sabbers, William A.'
'Leitch, David C.'

_publ_section_title
;
 Oxidative addition of activated aryl-carboxylates to Pd(0): divergent
 reactivity dependant on temperature and structure.
;
_journal_issue 45
_journal_name_full 'Dalton transactions (Cambridge, England : 2003)'
_journal_page_first 16067
_journal_page_last 16071
_journal_paper_doi 10.1039/d0dt01119c
_journal_volume 49
_journal_year 2020
_chemical_formula_moiety 'C47 H73.98 O4 P2 Pd, C7 H8'
_chemical_formula_sum 'C54 H81.98 O4 P2 Pd'
_chemical_formula_weight 963.51
_space_group_crystal_system triclinic
_space_group_IT_number 2
_space_group_name_Hall '-P 1'
_space_group_name_H-M_alt 'P -1'
_atom_sites_solution_hydrogens geom
_atom_sites_solution_primary direct
_audit_creation_date 2019-11-25
_audit_creation_method
;
Olex2 1.2
(compiled 2017.08.10 svn.r3458 for OlexSys, GUI svn.r5381)
;
_audit_update_record
;
2020-03-11 deposited with the CCDC.	2020-04-15 downloaded from the CCDC.
;
_cell_angle_alpha 67.8780(10)
_cell_angle_beta 74.0210(10)
_cell_angle_gamma 86.400(2)
_cell_formula_units_Z 2
_cell_length_a 13.5548(9)
_cell_length_b 13.7277(10)
_cell_length_c 14.8809(10)
_cell_measurement_reflns_used 9792
_cell_measurement_temperature 100(2)
_cell_measurement_theta_max 27.945
_cell_measurement_theta_min 2.188
_cell_volume 2463.4(3)
_computing_cell_refinement 'SAINT v8.34A (Bruker, 2013)'
_computing_data_reduction 'SAINT v8.34A (Bruker, 2013)'
_computing_molecular_graphics 'Olex2 (Dolomanov et al., 2009)'
_computing_publication_material 'Olex2 (Dolomanov et al., 2009)'
_computing_structure_refinement 'XL (Sheldrick, 2008)'
_computing_structure_solution 'SIR2004 (Burla et al., 2007)'
_diffrn_ambient_temperature 99.95
_diffrn_measured_fraction_theta_full 0.996
_diffrn_measured_fraction_theta_max 0.992
_diffrn_measurement_device_type 'Bruker APEX-II CCD'
_diffrn_measurement_method '\f and \w scans'
_diffrn_radiation_type MoK\a
_diffrn_radiation_wavelength 0.71073
_diffrn_reflns_av_R_equivalents 0.0274
_diffrn_reflns_av_unetI/netI 0.0244
_diffrn_reflns_Laue_measured_fraction_full 0.996
_diffrn_reflns_Laue_measured_fraction_max 0.992
_diffrn_reflns_limit_h_max 17
_diffrn_reflns_limit_h_min -17
_diffrn_reflns_limit_k_max 18
_diffrn_reflns_limit_k_min -18
_diffrn_reflns_limit_l_max 17
_diffrn_reflns_limit_l_min -19
_diffrn_reflns_number 52734
_diffrn_reflns_point_group_measured_fraction_full 0.996
_diffrn_reflns_point_group_measured_fraction_max 0.992
_diffrn_reflns_theta_full 25.242
_diffrn_reflns_theta_max 27.964
_diffrn_reflns_theta_min 1.535
_exptl_absorpt_coefficient_mu 0.486
_exptl_absorpt_correction_T_max 0.7456
_exptl_absorpt_correction_T_min 0.6953
_exptl_absorpt_correction_type multi-scan
_exptl_absorpt_process_details
'SADABS-2014/5 (Bruker,2014/5) was used for absorption correction. wR2(int) was 0.0426 before and 0.0358 after correction. The Ratio of minimum to maximum transmission is 0.9325. The \l/2 correction factor is 0.00150.'
_exptl_crystal_colour colourless
_exptl_crystal_colour_primary colourless
_exptl_crystal_density_diffrn 1.299
_exptl_crystal_description plate
_exptl_crystal_F_000 1028
_exptl_crystal_size_max 0.3
_exptl_crystal_size_mid 0.2
_exptl_crystal_size_min 0.15
_refine_diff_density_max 1.628
_refine_diff_density_min -0.850
_refine_diff_density_rms 0.078
_refine_ls_extinction_method none
_refine_ls_goodness_of_fit_ref 1.049
_refine_ls_hydrogen_treatment constr
_refine_ls_matrix_type full
_refine_ls_number_parameters 623
_refine_ls_number_reflns 11753
_refine_ls_number_restraints 276
_refine_ls_restrained_S_all 1.055
_refine_ls_R_factor_all 0.0419
_refine_ls_R_factor_gt 0.0342
_refine_ls_shift/su_max 0.001
_refine_ls_shift/su_mean 0.000
_refine_ls_structure_factor_coef Fsqd
_refine_ls_weighting_details 'w=1/[\s^2^(Fo^2^)+(0.0428P)^2^+3.0638P] where P=(Fo^2^+2Fc^2^)/3'
_refine_ls_weighting_scheme calc
_refine_ls_wR_factor_gt 0.0865
_refine_ls_wR_factor_ref 0.0912
_reflns_Friedel_coverage 0.000
_reflns_number_gt 10331
_reflns_number_total 11753
_reflns_threshold_expression 'I > 2\s(I)'
_cod_data_source_file d0dt01119c2.cif
_cod_data_source_block solve_a_CCDC1
_cod_depositor_comments 'Adding full bibliography for 7704088--7704089.cif.'
_cod_database_code 7704089
_shelx_shelxl_version_number 2016/6
_shelx_space_group_comment
;
The symmetry employed for this shelxl refinement is uniquely defined
by the following loop, which should always be used as a source of
symmetry information in preference to the above space-group names.
They are only intended as comments.
;
_shelx_estimated_absorpt_t_max 0.931
_shelx_estimated_absorpt_t_min 0.868
_olex2_refinement_description
;
1. Fixed Uiso
 At 1.2 times of:
  All C(H) groups, All C(H,H) groups, All C(H,H,H,H) groups
 At 1.5 times of:
  All C(H,H,H) groups
2. Restrained distances
 C53-C54 = C53A-C54A
 0.01 with sigma of 1.5
 C54-C53 = C53A-C54A
 0.02 with sigma of 2.5
 C48-C53 = C49A-C53A
 0.02 with sigma of 2.5
3. Rigid bond restraints
 C54, C53, C48, C49, C50, C51, C52, C54A, C53A, C48A, C49A, C50A, C51A, C52A
 with sigma for 1-2 distances of 0.0001 and sigma for 1-3 distances of 0.0001
 C25A, C25
 with sigma for 1-2 distances of 0.01 and sigma for 1-3 distances of 0.01
4. Uiso/Uaniso restraints and constraints
C25A \\sim C25: within 1.7A with sigma of 0.04 and sigma for terminal atoms of
0.08
C54 \\sim C53 \\sim C48 \\sim C49 \\sim C50 \\sim C51 \\sim C52 \\sim C54A
\\sim C53A \\sim C48A \\sim C49A \\sim C50A \\sim C51A \\sim C52A: within 2A
with sigma of 0.01 and sigma for terminal atoms of 0.02
Uanis(C25A) \\sim Ueq, Uanis(C25) \\sim Ueq: with sigma of 0.1 and sigma for
terminal atoms of 0.2
5. Others
 Sof(H24C)=Sof(H24D)=Sof(C23A)=Sof(H23C)=Sof(H23D)=1-FVAR(1)
 Sof(C23)=Sof(H23A)=Sof(H23B)=FVAR(1)
 Sof(H27C)=Sof(H27D)=Sof(C26A)=Sof(H26C)=Sof(H26D)=1-FVAR(2)
 Sof(H27A)=Sof(H27B)=Sof(C26)=Sof(H26A)=Sof(H26B)=FVAR(2)
 Sof(C25A)=Sof(H25C)=Sof(H25D)=1-FVAR(3)
 Sof(H24A)=Sof(H24B)=Sof(C25)=Sof(H25A)=Sof(H25B)=FVAR(3)
 Sof(C54A)=Sof(H54D)=Sof(H54E)=Sof(H54F)=Sof(C53A)=Sof(C52A)=Sof(H52A)=
 Sof(C51A)=Sof(H51A)=Sof(C50A)=Sof(H50A)=Sof(C49A)=Sof(H49A)=Sof(C48A)=
 Sof(H48A)=1-FVAR(4)
 Sof(C53)=Sof(C52)=Sof(H52)=Sof(C51)=Sof(H51)=Sof(C50)=Sof(H50)=Sof(C49)=
 Sof(H49)=Sof(C48)=Sof(H48)=Sof(C54)=Sof(H54A)=Sof(H54B)=Sof(H54C)=FVAR(4)
6.a Ternary CH refined with riding coordinates:
 C34(H34), C10(H10), C16(H16), C40(H40), C28(H28), C22(H22)
6.b Secondary CH2 refined with riding coordinates:
 C20(H20A,H20B), C36(H36A,H36B), C35(H35A,H35B), C11(H11A,H11B), C19(H19A,
 H19B), C18(H18A,H18B), C17(H17A,H17B), C41(H41A,H41B), C12(H12A,H12B),
 C39(H39A,H39B), C38(H38A,H38B), C33(H33A,H33B), C29(H29A,H29B), C42(H42A,H42B),
  C21(H21A,H21B), C43(H43A,H43B), C30(H30A,H30B), C45(H45A,H45B), C37(H37A,
 H37B), C27(H27A,H27B), C27(H27C,H27D), C13(H13A,H13B), C15(H15A,H15B),
 C31(H31A,H31B), C44(H44A,H44B), C32(H32A,H32B), C14(H14A,H14B), C26(H26A,H26B),
  C24(H24A,H24B), C24(H24C,H24D), C25(H25A,H25B), C23(H23A,H23B), C23A(H23C,
 H23D), C26A(H26C,H26D), C25A(H25C,H25D)
6.c Aromatic/amide H refined with riding coordinates:
 C2(H2), C6(H6), C7(H7), C9(H9), C8(H8), C52(H52), C51(H51), C50(H50),
 C49(H49), C48(H48), C52A(H52A), C51A(H51A), C50A(H50A), C49A(H49A), C48A(H48A)
6.d Fitted hexagon refined as free rotating group:
 C53(C52,C51,C50,C49,C48), C53A(C52A,C51A,C50A,C49A,C48A)
6.e Idealised Me refined as rotating group:
 C47(H47A,H47B,H47C), C54(H54A,H54B,H54C), C54A(H54D,H54E,H54F)
;
_olex2_submission_special_instructions 'No special instructions were received'

loop_
_space_group_symop_operation_xyz
'x, y, z'
'-x, -y, -z'

loop_
_atom_site_label
_atom_site_type_symbol
_atom_site_fract_x
_atom_site_fract_y
_atom_site_fract_z
_atom_site_U_iso_or_equiv
_atom_site_adp_type
_atom_site_occupancy
_atom_site_site_symmetry_order
_atom_site_calc_flag
_atom_site_refinement_flags_posn
_atom_site_refinement_flags_adp
_atom_site_refinement_flags_occupancy
_atom_site_disorder_assembly
_atom_site_disorder_group
Pd1 Pd 0.71215(2) 0.29481(2) 0.32520(2) 0.01391(5) Uani 1 1 d . . . . .
P1 P 0.88254(4) 0.31451(4) 0.33308(4) 0.01542(10) Uani 1 1 d . . . . .
P2 P 0.55506(4) 0.30934(4) 0.28067(4) 0.01605(11) Uani 1 1 d . . . . .
O1 O 0.74916(11) 0.18271(11) 0.25332(11) 0.0179(3) Uani 1 1 d . . . . .
O4 O 0.68823(14) 0.49417(13) 0.34417(14) 0.0306(4) Uani 1 1 d . . . . .
O3 O 0.83898(14) -0.11990(13) 0.36908(15) 0.0335(4) Uani 1 1 d . . . . .
O2 O 0.79780(15) -0.11932(15) 0.52326(15) 0.0384(5) Uani 1 1 d . . . . .
C20 C 1.03971(16) 0.48289(16) 0.23749(16) 0.0183(4) Uani 1 1 d . . . . .
H20A H 1.084503 0.451286 0.191846 0.022 Uiso 1 1 calc R . . . .
H20B H 1.058314 0.455604 0.302157 0.022 Uiso 1 1 calc R . . . .
C36 C 0.49811(18) -0.01160(18) 0.35255(18) 0.0250(5) Uani 1 1 d . . . . .
H36A H 0.564475 -0.019620 0.307627 0.030 Uiso 1 1 calc R . . . .
H36B H 0.486125 -0.072854 0.417157 0.030 Uiso 1 1 calc R . . . .
C46 C 0.67150(16) 0.39994(18) 0.38791(17) 0.0209(4) Uani 1 1 d . . . . .
C35 C 0.50377(17) 0.08949(17) 0.37187(16) 0.0203(4) Uani 1 1 d . . . . .
H35A H 0.562023 0.087706 0.400474 0.024 Uiso 1 1 calc R . . . .
H35B H 0.439772 0.094707 0.421358 0.024 Uiso 1 1 calc R . . . .
C34 C 0.51815(16) 0.18589(16) 0.27295(16) 0.0175(4) Uani 1 1 d . . . . .
H34 H 0.579263 0.170942 0.225056 0.021 Uiso 1 1 calc R . . . .
C10 C 0.97177(15) 0.22389(17) 0.28846(16) 0.0181(4) Uani 1 1 d . . . . .
H10 H 0.934379 0.153442 0.322170 0.022 Uiso 1 1 calc R . . . .
C16 C 0.92724(16) 0.45275(16) 0.25571(16) 0.0173(4) Uani 1 1 d . . . . .
H16 H 0.887115 0.494181 0.295121 0.021 Uiso 1 1 calc R . . . .
C40 C 0.58022(16) 0.40570(17) 0.14906(16) 0.0191(4) Uani 1 1 d . . . . .
H40 H 0.516163 0.408309 0.127432 0.023 Uiso 1 1 calc R . . . .
C11 C 0.99127(16) 0.25046(17) 0.17489(16) 0.0201(4) Uani 1 1 d . . . . .
H11A H 0.924838 0.259311 0.157736 0.024 Uiso 1 1 calc R . . . .
H11B H 1.032256 0.317746 0.136670 0.024 Uiso 1 1 calc R . . . .
C19 C 1.02565(18) 0.64818(18) 0.09133(18) 0.0251(5) Uani 1 1 d . . . . .
H19A H 1.071758 0.622487 0.041442 0.030 Uiso 1 1 calc R . . . .
H19B H 1.033657 0.725945 0.064062 0.030 Uiso 1 1 calc R . . . .
C18 C 0.91388(19) 0.61509(18) 0.10801(18) 0.0261(5) Uani 1 1 d . . . . .
H18A H 0.867299 0.646500 0.152840 0.031 Uiso 1 1 calc R . . . .
H18B H 0.896655 0.641726 0.042672 0.031 Uiso 1 1 calc R . . . .
C1 C 0.77072(15) 0.08664(16) 0.29469(16) 0.0175(4) Uani 1 1 d . . . . .
C17 C 0.89808(18) 0.49520(18) 0.15535(17) 0.0238(5) Uani 1 1 d . . . . .
H17A H 0.941226 0.463847 0.108650 0.029 Uiso 1 1 calc R . . . .
H17B H 0.825327 0.475159 0.167382 0.029 Uiso 1 1 calc R . . . .
C28 C 0.44363(16) 0.36182(17) 0.34971(16) 0.0194(4) Uani 1 1 d . . . . .
H28 H 0.471859 0.422025 0.358796 0.023 Uiso 1 1 calc R . . . .
C41 C 0.66665(17) 0.37268(18) 0.07651(16) 0.0227(4) Uani 1 1 d . . . . .
H41A H 0.730596 0.366407 0.097779 0.027 Uiso 1 1 calc R . . . .
H41B H 0.648083 0.302990 0.078842 0.027 Uiso 1 1 calc R . . . .
C5 C 0.80753(16) 0.02705(17) 0.22882(18) 0.0218(4) Uani 1 1 d . . . . .
C12 C 1.04885(17) 0.16295(18) 0.14439(18) 0.0230(4) Uani 1 1 d . . . . .
H12A H 1.004903 0.097352 0.177798 0.028 Uiso 1 1 calc R . . . .
H12B H 1.063086 0.183254 0.070604 0.028 Uiso 1 1 calc R . . . .
C39 C 0.42855(17) 0.18866(18) 0.22764(18) 0.0228(4) Uani 1 1 d . . . . .
H39A H 0.363247 0.195267 0.274797 0.027 Uiso 1 1 calc R . . . .
H39B H 0.438371 0.250452 0.163642 0.027 Uiso 1 1 calc R . . . .
C38 C 0.42344(18) 0.08779(19) 0.20805(18) 0.0262(5) Uani 1 1 d . . . . .
H38A H 0.364424 0.089233 0.180539 0.031 Uiso 1 1 calc R . . . .
H38B H 0.486842 0.084314 0.157026 0.031 Uiso 1 1 calc R . . . .
C33 C 0.39437(17) 0.28229(18) 0.45683(17) 0.0235(5) Uani 1 1 d . . . . .
H33A H 0.358484 0.224022 0.452869 0.028 Uiso 1 1 calc R . . . .
H33B H 0.448536 0.252136 0.491142 0.028 Uiso 1 1 calc R . . . .
C29 C 0.35868(18) 0.4068(2) 0.29706(19) 0.0270(5) Uani 1 1 d . . . . .
H29A H 0.389475 0.458552 0.228320 0.032 Uiso 1 1 calc R . . . .
H29B H 0.323691 0.349314 0.290991 0.032 Uiso 1 1 calc R . . . .
C42 C 0.68491(18) 0.45353(19) -0.03127(17) 0.0258(5) Uani 1 1 d . . . . .
H42A H 0.742516 0.432027 -0.076434 0.031 Uiso 1 1 calc R . . . .
H42B H 0.622745 0.455115 -0.054366 0.031 Uiso 1 1 calc R . . . .
C21 C 1.05570(17) 0.60316(17) 0.19015(17) 0.0213(4) Uani 1 1 d . . . . .
H21A H 1.013708 0.634005 0.237811 0.026 Uiso 1 1 calc R . . . .
H21B H 1.128752 0.622653 0.177479 0.026 Uiso 1 1 calc R . . . .
C2 C 0.76410(16) 0.03414(17) 0.39568(17) 0.0208(4) Uani 1 1 d . . . . .
H2 H 0.734997 0.068912 0.440634 0.025 Uiso 1 1 calc R . . . .
C43 C 0.70979(18) 0.5633(2) -0.03832(18) 0.0288(5) Uani 1 1 d . . . . .
H43A H 0.775754 0.563614 -0.021943 0.035 Uiso 1 1 calc R . . . .
H43B H 0.717555 0.614043 -0.108156 0.035 Uiso 1 1 calc R . . . .
C30 C 0.28047(18) 0.4602(2) 0.3573(2) 0.0302(5) Uani 1 1 d . . . . .
H30A H 0.314522 0.521484 0.358123 0.036 Uiso 1 1 calc R . . . .
H30B H 0.224878 0.486310 0.324022 0.036 Uiso 1 1 calc R . . . .
C6 C 0.81393(19) 0.0697(2) 0.12581(19) 0.0299(5) Uani 1 1 d . . . . .
H6 H 0.790364 0.138112 0.096911 0.036 Uiso 1 1 calc R . . . .
C45 C 0.60401(18) 0.51687(18) 0.14228(17) 0.0238(5) Uani 1 1 d . . . . .
H45A H 0.544973 0.538673 0.185811 0.029 Uiso 1 1 calc R . . . .
H45B H 0.664642 0.515464 0.167552 0.029 Uiso 1 1 calc R . . . .
C37 C 0.41190(19) -0.00991(19) 0.30409(19) 0.0274(5) Uani 1 1 d . . . . .
H37A H 0.413379 -0.073726 0.287891 0.033 Uiso 1 1 calc R . . . .
H37B H 0.344743 -0.010698 0.352364 0.033 Uiso 1 1 calc R . . . .
C47 C 0.61343(18) 0.3563(2) 0.49917(18) 0.0274(5) Uani 1 1 d . . . . .
H47A H 0.541656 0.375853 0.507195 0.041 Uiso 1 1 calc GR . . . .
H47B H 0.645034 0.385388 0.536027 0.041 Uiso 1 1 calc GR . . . .
H47C H 0.616179 0.279380 0.525961 0.041 Uiso 1 1 calc GR . . . .
C27 C 0.8513(2) 0.18694(17) 0.53555(17) 0.0248(5) Uani 1 1 d . . . . .
H27A H 0.873943 0.129899 0.510090 0.030 Uiso 0.725(10) 1 calc R . P A 1
H27B H 0.775793 0.190353 0.547671 0.030 Uiso 0.725(10) 1 calc R . P A 1
H27C H 0.900354 0.131235 0.531427 0.030 Uiso 0.275(10) 1 calc R . P A 2
H27D H 0.791655 0.172519 0.515402 0.030 Uiso 0.275(10) 1 calc R . P A 2
C13 C 1.14948(18) 0.14276(19) 0.17343(19) 0.0273(5) Uani 1 1 d . . . . .
H13A H 1.197041 0.205315 0.133657 0.033 Uiso 1 1 calc R . . . .
H13B H 1.181903 0.082302 0.157741 0.033 Uiso 1 1 calc R . . . .
C4 C 0.84196(18) -0.07361(19) 0.2695(2) 0.0295(5) Uani 1 1 d . . . . .
C15 C 1.07422(17) 0.20661(19) 0.31633(19) 0.0256(5) Uani 1 1 d . . . . .
H15A H 1.117368 0.272739 0.281709 0.031 Uiso 1 1 calc R . . . .
H15B H 1.061219 0.186833 0.389934 0.031 Uiso 1 1 calc R . . . .
C3 C 0.79844(18) -0.06898(18) 0.43593(19) 0.0265(5) Uani 1 1 d . . . . .
C31 C 0.23412(19) 0.3844(2) 0.4657(2) 0.0353(6) Uani 1 1 d . . . . .
H31A H 0.187721 0.422680 0.503832 0.042 Uiso 1 1 calc R . . . .
H31B H 0.192964 0.327532 0.465384 0.042 Uiso 1 1 calc R . . . .
C44 C 0.62530(19) 0.59731(19) 0.03394(18) 0.0278(5) Uani 1 1 d . . . . .
H44A H 0.561578 0.605996 0.011981 0.033 Uiso 1 1 calc R . . . .
H44B H 0.645886 0.666281 0.031734 0.033 Uiso 1 1 calc R . . . .
C32 C 0.31791(19) 0.3366(2) 0.51742(19) 0.0304(5) Uani 1 1 d . . . . .
H32A H 0.286414 0.284838 0.585951 0.036 Uiso 1 1 calc R . . . .
H32B H 0.354521 0.392678 0.524062 0.036 Uiso 1 1 calc R . . . .
C7 C 0.8543(3) 0.0128(3) 0.0661(2) 0.0464(7) Uani 1 1 d . . . . .
H7 H 0.858861 0.041970 -0.003841 0.056 Uiso 1 1 calc R . . . .
C14 C 1.13077(18) 0.1194(2) 0.2853(2) 0.0287(5) Uani 1 1 d . . . . .
H14A H 1.197555 0.110766 0.301695 0.034 Uiso 1 1 calc R . . . .
H14B H 1.089826 0.052235 0.324610 0.034 Uiso 1 1 calc R . . . .
C22 C 0.9035(3) 0.29275(19) 0.45658(19) 0.0376(7) Uani 1 1 d . . . . .
H22 H 0.978722 0.281550 0.446847 0.045 Uiso 1 1 calc R . . B 1
C26 C 0.8799(4) 0.1630(3) 0.6354(2) 0.0252(11) Uani 0.725(10) 1 d . . P A 1
H26A H 0.840460 0.099129 0.687998 0.030 Uiso 0.725(10) 1 calc R . P A 1
H26B H 0.953938 0.149094 0.625305 0.030 Uiso 0.725(10) 1 calc R . P A 1
C24 C 0.9188(2) 0.3495(3) 0.5924(2) 0.0409(7) Uani 1 1 d . . . . .
H24A H 0.992652 0.334535 0.579864 0.049 Uiso 0.720(10) 1 calc R . P C 1
H24B H 0.907921 0.408390 0.616631 0.049 Uiso 0.720(10) 1 calc R . P C 1
H24C H 0.851630 0.382916 0.598036 0.049 Uiso 0.270(7) 1 calc R . P C 2
H24D H 0.967141 0.387854 0.608019 0.049 Uiso 0.270(7) 1 calc R . P C 2
C9 C 0.8827(2) -0.1307(2) 0.2094(3) 0.0471(8) Uani 1 1 d . . . . .
H9 H 0.906556 -0.199095 0.237638 0.056 Uiso 1 1 calc R . . . .
C8 C 0.8883(3) -0.0871(3) 0.1087(3) 0.0550(9) Uani 1 1 d . . . . .
H8 H 0.915872 -0.126125 0.067307 0.066 Uiso 1 1 calc R . . . .
C25 C 0.8569(3) 0.2548(3) 0.6702(2) 0.0245(10) Uani 0.720(10) 1 d . U P A 1
H25A H 0.782881 0.268705 0.681017 0.029 Uiso 0.720(10) 1 calc R . P C 1
H25B H 0.874112 0.237473 0.734844 0.029 Uiso 0.720(10) 1 calc R . P C 1
C23 C 0.8859(2) 0.3819(2) 0.4907(2) 0.0194(8) Uani 0.730(7) 1 d . . P C 1
H23A H 0.812406 0.398633 0.502406 0.023 Uiso 0.730(7) 1 calc R . P C 1
H23B H 0.927056 0.445050 0.438589 0.023 Uiso 0.730(7) 1 calc R . P C 1
C53 C 0.5467(3) 0.1901(4) 0.8800(3) 0.0791(10) Uani 0.764(4) 1 d D U P D 1
C52 C 0.5450(3) 0.2712(3) 0.7897(3) 0.0780(10) Uani 0.764(4) 1 d G U P D 1
H52 H 0.602385 0.319636 0.753003 0.094 Uiso 0.764(4) 1 calc R . P D 1
C51 C 0.4594(4) 0.2814(3) 0.7531(3) 0.0950(13) Uani 0.764(4) 1 d G U P D 1
H51 H 0.458258 0.336846 0.691454 0.114 Uiso 0.764(4) 1 calc R . P D 1
C50 C 0.3755(3) 0.2105(4) 0.8069(4) 0.1087(15) Uani 0.764(4) 1 d G U P D 1
H50 H 0.316999 0.217513 0.781868 0.130 Uiso 0.764(4) 1 calc R . P D 1
C49 C 0.3772(3) 0.1294(4) 0.8971(4) 0.1119(15) Uani 0.764(4) 1 d G U P D 1
H49 H 0.319866 0.080970 0.933834 0.134 Uiso 0.764(4) 1 calc R . P D 1
C48 C 0.4628(4) 0.1192(3) 0.9337(3) 0.0993(13) Uani 0.764(4) 1 d DG U P D 1
H48 H 0.463992 0.063760 0.995386 0.119 Uiso 0.764(4) 1 calc R . P D 1
C54 C 0.6462(6) 0.1782(7) 0.9191(5) 0.0889(13) Uani 0.764(4) 1 d D U P D 1
H54A H 0.687802 0.244398 0.884803 0.133 Uiso 0.764(4) 1 calc GR . P D 1
H54B H 0.686533 0.121450 0.904700 0.133 Uiso 0.764(4) 1 calc GR . P D 1
H54C H 0.625663 0.161530 0.991966 0.133 Uiso 0.764(4) 1 calc GR . P D 1
C23A C 0.9628(6) 0.3396(6) 0.4891(6) 0.017(2) Uani 0.270(7) 1 d . . P C 2
H23C H 0.982665 0.411368 0.437832 0.020 Uiso 0.270(7) 1 calc R . P C 2
H23D H 1.026556 0.300516 0.491117 0.020 Uiso 0.270(7) 1 calc R . P C 2
C26A C 0.8121(8) 0.1747(6) 0.6499(6) 0.017(2) Uani 0.275(10) 1 d . . P A 2
H26C H 0.754021 0.220202 0.660378 0.021 Uiso 0.275(10) 1 calc R . P A 2
H26D H 0.790425 0.100697 0.694415 0.021 Uiso 0.275(10) 1 calc R . P A 2
C25A C 0.9066(7) 0.2099(7) 0.6691(6) 0.019(2) Uani 0.280(10) 1 d . U P A 2
H25C H 0.968243 0.173209 0.646917 0.023 Uiso 0.280(10) 1 calc R . P C 2
H25D H 0.895224 0.197357 0.741292 0.023 Uiso 0.280(10) 1 calc R . P C 2
C54A C 0.6382(18) 0.2455(19) 0.8903(18) 0.0839(17) Uani 0.236(4) 1 d D U P D -1
H54D H 0.652288 0.304247 0.824837 0.126 Uiso 0.236(4) 1 calc GR . P D -1
H54E H 0.702903 0.214602 0.901770 0.126 Uiso 0.236(4) 1 calc GR . P D -1
H54F H 0.604251 0.271332 0.943781 0.126 Uiso 0.236(4) 1 calc GR . P D -1
C53A C 0.5780(11) 0.1738(13) 0.8910(12) 0.0879(14) Uani 0.236(4) 1 d D U P D -1
C52A C 0.5119(12) 0.2299(10) 0.8350(11) 0.0804(14) Uani 0.236(4) 1 d G U P D -1
H52A H 0.520603 0.304286 0.802683 0.096 Uiso 0.236(4) 1 calc R . P D -1
C51A C 0.4329(11) 0.1771(13) 0.8263(11) 0.0918(15) Uani 0.236(4) 1 d G U P D -1
H51A H 0.387695 0.215405 0.788000 0.110 Uiso 0.236(4) 1 calc R . P D -1
C50A C 0.4201(12) 0.0682(13) 0.8735(14) 0.1144(18) Uani 0.236(4) 1 d G U P D -1
H50A H 0.366136 0.032130 0.867572 0.137 Uiso 0.236(4) 1 calc R . P D -1
C49A C 0.4862(15) 0.0121(10) 0.9295(13) 0.1191(19) Uani 0.236(4) 1 d DG U P D -1
H49A H 0.477484 -0.062266 0.961827 0.143 Uiso 0.236(4) 1 calc R . P D -1
C48A C 0.5652(13) 0.0649(13) 0.9382(11) 0.1058(17) Uani 0.236(4) 1 d G U P D -1
H48A H 0.610393 0.026613 0.976512 0.127 Uiso 0.236(4) 1 calc R . P D -1

loop_
_atom_site_aniso_label
_atom_site_aniso_U_11
_atom_site_aniso_U_22
_atom_site_aniso_U_33
_atom_site_aniso_U_23
_atom_site_aniso_U_13
_atom_site_aniso_U_12
Pd1 0.01248(8) 0.01618(8) 0.01297(8) -0.00482(6) -0.00414(5) 0.00033(5)
P1 0.0157(2) 0.0181(2) 0.0130(2) -0.0040(2) -0.00677(19) -0.00151(19)
P2 0.0126(2) 0.0203(2) 0.0136(2) -0.0039(2) -0.00437(19) 0.00048(19)
O1 0.0172(7) 0.0190(7) 0.0189(7) -0.0074(6) -0.0069(6) 0.0013(5)
O4 0.0347(10) 0.0251(8) 0.0353(10) -0.0154(8) -0.0094(8) 0.0035(7)
O3 0.0298(9) 0.0218(8) 0.0442(11) -0.0074(8) -0.0111(8) 0.0070(7)
O2 0.0410(11) 0.0321(10) 0.0373(11) 0.0022(8) -0.0238(9) -0.0023(8)
C20 0.0158(9) 0.0212(10) 0.0184(10) -0.0070(8) -0.0053(8) -0.0023(8)
C36 0.0266(11) 0.0235(11) 0.0244(12) -0.0074(9) -0.0081(9) 0.0006(9)
C46 0.0168(10) 0.0290(11) 0.0224(11) -0.0138(9) -0.0084(8) 0.0040(8)
C35 0.0200(10) 0.0222(10) 0.0172(10) -0.0048(8) -0.0061(8) -0.0002(8)
C34 0.0148(9) 0.0212(10) 0.0157(10) -0.0046(8) -0.0052(8) -0.0018(7)
C10 0.0135(9) 0.0205(10) 0.0192(10) -0.0045(8) -0.0069(8) 0.0009(7)
C16 0.0165(9) 0.0183(9) 0.0157(10) -0.0019(8) -0.0078(8) -0.0022(7)
C40 0.0152(9) 0.0236(10) 0.0140(10) -0.0011(8) -0.0054(8) -0.0001(8)
C11 0.0182(10) 0.0230(10) 0.0185(10) -0.0058(8) -0.0068(8) 0.0002(8)
C19 0.0286(12) 0.0216(10) 0.0220(11) -0.0033(9) -0.0074(9) -0.0068(9)
C18 0.0304(12) 0.0234(11) 0.0217(11) 0.0001(9) -0.0140(10) -0.0034(9)
C1 0.0116(9) 0.0201(10) 0.0226(11) -0.0092(8) -0.0056(8) -0.0008(7)
C17 0.0259(11) 0.0237(11) 0.0198(11) 0.0003(9) -0.0134(9) -0.0065(9)
C28 0.0134(9) 0.0237(10) 0.0192(10) -0.0057(8) -0.0049(8) 0.0027(8)
C41 0.0196(10) 0.0279(11) 0.0161(10) -0.0035(9) -0.0041(8) 0.0006(8)
C5 0.0150(10) 0.0235(10) 0.0284(12) -0.0131(9) -0.0030(8) -0.0021(8)
C12 0.0221(11) 0.0223(10) 0.0236(11) -0.0079(9) -0.0052(9) -0.0002(8)
C39 0.0194(10) 0.0264(11) 0.0227(11) -0.0054(9) -0.0108(9) -0.0008(8)
C38 0.0235(11) 0.0339(12) 0.0257(12) -0.0123(10) -0.0116(9) -0.0016(9)
C33 0.0202(10) 0.0232(11) 0.0215(11) -0.0055(9) -0.0010(9) 0.0007(8)
C29 0.0205(11) 0.0343(12) 0.0287(12) -0.0123(10) -0.0116(9) 0.0085(9)
C42 0.0209(11) 0.0348(12) 0.0148(10) -0.0020(9) -0.0035(8) -0.0025(9)
C21 0.0200(10) 0.0225(10) 0.0226(11) -0.0086(9) -0.0065(8) -0.0030(8)
C2 0.0178(10) 0.0216(10) 0.0228(11) -0.0068(9) -0.0067(8) -0.0013(8)
C43 0.0228(11) 0.0339(13) 0.0193(11) 0.0023(10) -0.0054(9) -0.0068(9)
C30 0.0188(11) 0.0338(13) 0.0375(14) -0.0124(11) -0.0098(10) 0.0073(9)
C6 0.0296(12) 0.0359(13) 0.0282(13) -0.0179(11) -0.0057(10) 0.0010(10)
C45 0.0236(11) 0.0239(11) 0.0201(11) -0.0030(9) -0.0073(9) 0.0005(8)
C37 0.0261(12) 0.0273(11) 0.0301(13) -0.0110(10) -0.0081(10) -0.0037(9)
C47 0.0207(11) 0.0411(14) 0.0248(12) -0.0175(11) -0.0059(9) 0.0029(10)
C27 0.0419(14) 0.0182(10) 0.0164(10) -0.0056(8) -0.0121(10) -0.0005(9)
C13 0.0185(11) 0.0263(11) 0.0335(13) -0.0094(10) -0.0044(9) 0.0011(9)
C4 0.0220(11) 0.0257(11) 0.0399(15) -0.0146(11) -0.0038(10) 0.0010(9)
C15 0.0175(10) 0.0320(12) 0.0310(13) -0.0110(10) -0.0141(9) 0.0038(9)
C3 0.0199(11) 0.0252(11) 0.0331(13) -0.0052(10) -0.0125(10) -0.0016(9)
C31 0.0203(12) 0.0348(13) 0.0424(16) -0.0131(12) 0.0024(11) 0.0027(10)
C44 0.0268(12) 0.0249(11) 0.0248(12) 0.0012(9) -0.0101(10) -0.0026(9)
C32 0.0276(12) 0.0300(12) 0.0248(12) -0.0081(10) 0.0036(10) 0.0002(10)
C7 0.0525(19) 0.0574(19) 0.0367(16) -0.0307(15) -0.0043(14) 0.0001(15)
C14 0.0184(11) 0.0319(12) 0.0359(14) -0.0106(11) -0.0117(10) 0.0069(9)
C22 0.073(2) 0.0226(11) 0.0210(12) -0.0005(10) -0.0266(13) -0.0126(12)
C26 0.038(3) 0.0211(15) 0.0156(15) -0.0038(12) -0.0101(15) -0.0001(14)
C24 0.0479(16) 0.0576(18) 0.0218(13) -0.0218(13) -0.0002(11) -0.0267(14)
C9 0.0457(17) 0.0342(15) 0.063(2) -0.0285(15) -0.0055(15) 0.0110(13)
C8 0.060(2) 0.0539(19) 0.059(2) -0.0438(18) 0.0013(17) 0.0081(16)
C25 0.031(2) 0.0282(19) 0.0153(15) -0.0094(13) -0.0068(13) 0.0030(16)
C23 0.0206(15) 0.0219(14) 0.0163(14) -0.0069(11) -0.0063(11) 0.0010(11)
C53 0.0824(15) 0.080(2) 0.0752(18) -0.0434(14) -0.0030(12) 0.0082(14)
C52 0.0821(16) 0.080(2) 0.0709(19) -0.0477(13) 0.0037(13) 0.0218(16)
C51 0.0888(19) 0.107(3) 0.086(2) -0.0479(17) -0.0081(13) 0.0325(18)
C50 0.109(2) 0.115(3) 0.114(3) -0.052(2) -0.0371(17) 0.0096(19)
C49 0.1196(19) 0.119(3) 0.107(3) -0.0447(18) -0.0365(16) -0.023(2)
C48 0.1096(17) 0.097(3) 0.092(2) -0.0340(17) -0.0256(13) -0.0190(16)
C54 0.0900(17) 0.108(4) 0.067(2) -0.042(2) -0.0042(14) -0.008(2)
C23A 0.015(4) 0.023(4) 0.015(4) -0.007(3) -0.007(3) -0.003(3)
C26A 0.016(5) 0.021(4) 0.012(4) -0.004(3) -0.004(3) 0.002(3)
C25A 0.021(4) 0.027(5) 0.012(4) -0.009(3) -0.010(3) 0.007(4)
C54A 0.089(3) 0.094(2) 0.071(4) -0.045(3) -0.008(2) 0.014(2)
C53A 0.092(2) 0.0934(14) 0.076(3) -0.040(2) -0.0076(15) 0.0082(16)
C52A 0.091(2) 0.094(2) 0.067(3) -0.055(2) -0.0055(15) 0.0172(15)
C51A 0.094(2) 0.0998(19) 0.087(3) -0.050(2) -0.0112(16) 0.0091(18)
C50A 0.114(2) 0.1046(18) 0.115(4) -0.033(3) -0.0264(18) -0.008(2)
C49A 0.120(3) 0.1006(19) 0.118(4) -0.020(2) -0.028(2) -0.0133(17)
C48A 0.107(2) 0.0977(14) 0.096(4) -0.023(2) -0.0167(18) -0.0051(19)

loop_
_atom_type_symbol
_atom_type_description
_atom_type_scat_dispersion_real
_atom_type_scat_dispersion_imag
_atom_type_scat_source
C C 0.0033 0.0016 'International Tables Vol C Tables 4.2.6.8 and 6.1.1.4'
H H 0.0000 0.0000 'International Tables Vol C Tables 4.2.6.8 and 6.1.1.4'
O O 0.0106 0.0060 'International Tables Vol C Tables 4.2.6.8 and 6.1.1.4'
P P 0.1023 0.0942 'International Tables Vol C Tables 4.2.6.8 and 6.1.1.4'
Pd Pd -0.9988 1.0072 'International Tables Vol C Tables 4.2.6.8 and 6.1.1.4'

loop_
_geom_angle_atom_site_label_1
_geom_angle_atom_site_label_2
_geom_angle_atom_site_label_3
_geom_angle
_geom_angle_site_symmetry_1
_geom_angle_site_symmetry_3
_geom_angle_publ_flag
P2 Pd1 P1 166.469(19) . . ?
O1 Pd1 P1 94.92(4) . . ?
O1 Pd1 P2 85.67(4) . . ?
C46 Pd1 P1 88.03(6) . . ?
C46 Pd1 P2 91.14(6) . . ?
C46 Pd1 O1 176.75(7) . . ?
C10 P1 Pd1 112.82(7) . . ?
C16 P1 Pd1 107.43(7) . . ?
C16 P1 C10 110.43(10) . . ?
C16 P1 C22 104.07(10) . . ?
C22 P1 Pd1 118.58(11) . . ?
C22 P1 C10 103.09(12) . . ?
C34 P2 Pd1 111.33(7) . . ?
C34 P2 C40 103.72(10) . . ?
C34 P2 C28 111.00(10) . . ?
C40 P2 Pd1 106.78(7) . . ?
C28 P2 Pd1 119.07(7) . . ?
C28 P2 C40 103.36(10) . . ?
C1 O1 Pd1 126.08(14) . . ?
C4 O3 C3 121.23(18) . . ?
C16 C20 C21 109.38(17) . . ?
C37 C36 C35 111.29(19) . . ?
O4 C46 Pd1 124.91(18) . . ?
O4 C46 C47 119.4(2) . . ?
C47 C46 Pd1 115.65(16) . . ?
C36 C35 C34 110.14(18) . . ?
C35 C34 P2 113.96(15) . . ?
C39 C34 P2 117.45(15) . . ?
C39 C34 C35 109.93(17) . . ?
C11 C10 P1 112.36(14) . . ?
C15 C10 P1 117.65(16) . . ?
C15 C10 C11 109.83(18) . . ?
C20 C16 P1 117.81(14) . . ?
C20 C16 C17 109.91(17) . . ?
C17 C16 P1 113.16(14) . . ?
C41 C40 P2 112.01(15) . . ?
C41 C40 C45 110.69(18) . . ?
C45 C40 P2 111.07(15) . . ?
C12 C11 C10 110.84(18) . . ?
C21 C19 C18 110.48(18) . . ?
C17 C18 C19 110.61(19) . . ?
O1 C1 C5 117.41(19) . . ?
O1 C1 C2 125.9(2) . . ?
C2 C1 C5 116.73(19) . . ?
C18 C17 C16 109.93(18) . . ?
C33 C28 P2 112.52(15) . . ?
C29 C28 P2 117.08(16) . . ?
C29 C28 C33 108.96(18) . . ?
C42 C41 C40 110.59(19) . . ?
C6 C5 C1 122.4(2) . . ?
C4 C5 C1 118.7(2) . . ?
C4 C5 C6 118.8(2) . . ?
C13 C12 C11 111.61(19) . . ?
C38 C39 C34 109.71(18) . . ?
C37 C38 C39 111.61(19) . . ?
C32 C33 C28 110.14(18) . . ?
C30 C29 C28 110.2(2) . . ?
C43 C42 C41 111.7(2) . . ?
C19 C21 C20 111.24(18) . . ?
C1 C2 C3 123.5(2) . . ?
C44 C43 C42 110.98(19) . . ?
C31 C30 C29 111.5(2) . . ?
C7 C6 C5 120.2(3) . . ?
C44 C45 C40 111.69(19) . . ?
C38 C37 C36 110.94(19) . . ?
C22 C27 C26 109.7(2) . . ?
C22 C27 C26A 118.6(3) . . ?
C12 C13 C14 110.45(19) . . ?
O3 C4 C5 122.1(2) . . ?
O3 C4 C9 117.0(2) . . ?
C9 C4 C5 121.0(3) . . ?
C14 C15 C10 110.06(19) . . ?
O3 C3 C2 117.5(2) . . ?
O2 C3 O3 115.1(2) . . ?
O2 C3 C2 127.4(2) . . ?
C32 C31 C30 111.0(2) . . ?
C43 C44 C45 111.7(2) . . ?
C31 C32 C33 110.6(2) . . ?
C6 C7 C8 119.7(3) . . ?
C13 C14 C15 112.4(2) . . ?
C27 C22 P1 110.04(16) . . ?
C23 C22 P1 116.93(19) . . ?
C23 C22 C27 114.9(2) . . ?
C23A C22 P1 135.1(4) . . ?
C23A C22 C27 114.2(4) . . ?
C25 C26 C27 111.0(3) . . ?
C25 C24 C23 109.9(2) . . ?
C23A C24 C25A 97.2(4) . . ?
C8 C9 C4 119.1(3) . . ?
C9 C8 C7 121.2(3) . . ?
C24 C25 C26 109.2(3) . . ?
C22 C23 C24 108.2(2) . . ?
C52 C53 C48 120.0 . . ?
C52 C53 C54 119.2(4) . . ?
C52 C53 C54A 92.1(10) . . ?
C52 C53 C51A 65.5(5) . . ?
C52 C53 C48A 147.5(7) . . ?
C48 C53 C54 120.8(4) . . ?
C48 C53 C54A 144.0(9) . . ?
C48 C53 C51A 55.6(5) . . ?
C48 C53 C48A 60.2(6) . . ?
C54 C53 C51A 167.7(6) . . ?
C54 C53 C48A 69.7(6) . . ?
C54A C53 C54 32.2(8) . . ?
C54A C53 C51A 157.0(11) . . ?
C54A C53 C48A 101.9(11) . . ?
C53A C53 C52 127(2) . . ?
C53A C53 C48 109.0(19) . . ?
C53A C53 C54 20.7(18) . . ?
C53A C53 C54A 52(2) . . ?
C53A C53 C52A 155(3) . . ?
C53A C53 C51A 147(2) . . ?
C53A C53 C48A 51.6(14) . . ?
C52A C53 C52 29.5(9) . . ?
C52A C53 C48 91.1(9) . . ?
C52A C53 C54 147.9(10) . . ?
C52A C53 C54A 117.5(14) . . ?
C52A C53 C51A 39.5(6) . . ?
C52A C53 C48A 138.4(13) . . ?
C48A C53 C51A 100.2(7) . . ?
C53 C52 C51 120.0 . . ?
C53 C52 C53A 13.3(5) . . ?
C53 C52 C51A 72.2(4) . . ?
C51 C52 C53A 132.0(5) . . ?
C51 C52 C51A 49.0(4) . . ?
C53A C52 C51A 83.2(5) . . ?
C52A C52 C53 37.2(13) . . ?
C52A C52 C51 83.5(13) . . ?
C52A C52 C53A 50.3(12) . . ?
C52A C52 C51A 39.6(12) . . ?
C52 C51 C52A 29.6(6) . . ?
C52 C51 C51A 83.7(6) . . ?
C50 C51 C52 120.0 . . ?
C50 C51 C52A 90.6(6) . . ?
C50 C51 C51A 38.8(6) . . ?
C51A C51 C52A 56.6(5) . . ?
C51 C50 C50A 111.0(5) . . ?
C49 C50 C51 120.0 . . ?
C49 C50 C50A 32.9(5) . . ?
C51A C50 C51 72.8(11) . . ?
C51A C50 C49 52.2(10) . . ?
C51A C50 C50A 39.9(10) . . ?
C50 C49 C48 120.0 . . ?
C51A C49 C50 42.2(7) . . ?
C51A C49 C48 81.8(7) . . ?
C51A C49 C50A 78.2(10) . . ?
C50A C49 C50 104.0(10) . . ?
C50A C49 C48 76.6(8) . . ?
C53 C48 C53A 17.1(6) . . ?
C53 C48 C52A 33.0(6) . . ?
C53 C48 C51A 80.3(6) . . ?
C53 C48 C50A 116.9(6) . . ?
C53 C48 C49A 111.7(7) . . ?
C53 C48 C48A 68.2(7) . . ?
C49 C48 C53 120.0 . . ?
C49 C48 C53A 135.8(6) . . ?
C49 C48 C52A 87.1(6) . . ?
C49 C48 C51A 41.5(6) . . ?
C49 C48 C50A 43.4(7) . . ?
C49 C48 C49A 94.4(8) . . ?
C49 C48 C48A 145.3(8) . . ?
C53A C48 C52A 49.7(4) . . ?
C53A C48 C51A 94.7(6) . . ?
C51A C48 C52A 49.4(4) . . ?
C50A C48 C53A 121.5(7) . . ?
C50A C48 C52A 96.0(7) . . ?
C50A C48 C51A 51.3(4) . . ?
C49A C48 C53A 100.5(8) . . ?
C49A C48 C52A 121.6(7) . . ?
C49A C48 C51A 99.5(8) . . ?
C49A C48 C50A 53.9(5) . . ?
C49A C48 C48A 54.3(5) . . ?
C48A C48 C53A 52.0(5) . . ?
C48A C48 C52A 96.8(7) . . ?
C48A C48 C51A 121.5(7) . . ?
C48A C48 C50A 101.9(8) . . ?
C53 C54 C48A 56.7(5) . . ?
C54A C54 C53 72.6(18) . . ?
C54A C54 C53A 80.9(19) . . ?
C54A C54 C48A 129.3(19) . . ?
C53A C54 C53 9.1(9) . . ?
C53A C54 C48A 48.6(8) . . ?
C22 C23A C24 118.6(5) . . ?
C25A C26A C27 103.0(6) . . ?
C26A C25A C24 102.0(6) . . ?
C54 C54A C53 75.2(18) . . ?
C54 C54A C53A 58.0(17) . . ?
C53A C54A C53 17.5(8) . . ?
C53 C53A C52 39.4(16) . . ?
C53 C53A C48 53.9(15) . . ?
C53 C53A C54 150(3) . . ?
C53 C53A C54A 111(3) . . ?
C53 C53A C52A 15.9(18) . . ?
C53 C53A C48A 111.8(16) . . ?
C48 C53A C52 91.2(7) . . ?
C54 C53A C52 125.6(12) . . ?
C54 C53A C48 139.4(14) . . ?
C54 C53A C54A 41.1(11) . . ?
C54 C53A C52A 146.2(13) . . ?
C54 C53A C48A 93.8(13) . . ?
C54A C53A C52 87.3(15) . . ?
C54A C53A C48 145.9(16) . . ?
C54A C53A C52A 105.2(16) . . ?
C54A C53A C48A 134.7(16) . . ?
C52A C53A C52 24.4(6) . . ?
C52A C53A C48 67.1(5) . . ?
C52A C53A C48A 120.0 . . ?
C48A C53A C52 136.8(6) . . ?
C48A C53A C48 60.8(5) . . ?
C53 C52A C51 170.2(15) . . ?
C53 C52A C48 55.9(7) . . ?
C53 C52A C53A 8.7(10) . . ?
C53 C52A C51A 115.7(9) . . ?
C52 C52A C53 113.3(19) . . ?
C52 C52A C51 66.9(11) . . ?
C52 C52A C48 165.8(17) . . ?
C52 C52A C53A 105.4(16) . . ?
C52 C52A C51A 120.5(17) . . ?
C51 C52A C48 121.9(10) . . ?
C53A C52A C51 164.5(9) . . ?
C53A C52A C48 63.2(5) . . ?
C53A C52A C51A 120.0 . . ?
C51A C52A C51 59.1(9) . . ?
C51A C52A C48 64.1(5) . . ?
C52 C51A C53 42.3(3) . . ?
C51 C51A C53 88.8(8) . . ?
C51 C51A C52 47.3(5) . . ?
C51 C51A C48 129.3(11) . . ?
C50 C51A C53 143.8(15) . . ?
C50 C51A C52 113.1(13) . . ?
C50 C51A C51 68.4(9) . . ?
C50 C51A C49 85.6(12) . . ?
C50 C51A C48 135.6(14) . . ?
C50 C51A C52A 123.1(15) . . ?
C50 C51A C50A 114.4(15) . . ?
C49 C51A C53 99.4(9) . . ?
C49 C51A C52 135.9(12) . . ?
C49 C51A C51 143.9(13) . . ?
C49 C51A C48 56.7(6) . . ?
C49 C51A C52A 116.5(10) . . ?
C49 C51A C50A 50.9(10) . . ?
C48 C51A C53 44.1(3) . . ?
C48 C51A C52 85.8(7) . . ?
C52A C51A C53 24.8(4) . . ?
C52A C51A C52 20.0(6) . . ?
C52A C51A C51 64.3(9) . . ?
C52A C51A C48 66.5(5) . . ?
C52A C51A C50A 120.0 . . ?
C50A C51A C53 95.5(4) . . ?
C50A C51A C52 132.5(6) . . ?
C50A C51A C51 163.6(9) . . ?
C50A C51A C48 61.2(6) . . ?
C49 C50A C50 43.2(7) . . ?
C49 C50A C48 60.0(7) . . ?
C49 C50A C51A 50.9(9) . . ?
C49 C50A C49A 116.5(10) . . ?
C48 C50A C50 85.1(7) . . ?
C51A C50A C50 25.6(6) . . ?
C51A C50A C48 67.6(5) . . ?
C49A C50A C50 143.9(6) . . ?
C49A C50A C48 61.0(6) . . ?
C49A C50A C51A 120.0 . . ?
C50A C49A C48 65.1(6) . . ?
C50A C49A C48A 120.0 . . ?
C48A C49A C48 64.1(6) . . ?
C53 C48A C54 53.6(6) . . ?
C48 C48A C53 51.6(4) . . ?
C48 C48A C54 99.3(9) . . ?
C53A C48A C53 16.5(5) . . ?
C53A C48A C48 67.2(5) . . ?
C53A C48A C54 37.5(7) . . ?
C49A C48A C53 104.0(5) . . ?
C49A C48A C48 61.6(6) . . ?
C49A C48A C54 157.5(7) . . ?
C49A C48A C53A 120.0 . . ?

loop_
_geom_bond_atom_site_label_1
_geom_bond_atom_site_label_2
_geom_bond_distance
_geom_bond_site_symmetry_2
_geom_bond_publ_flag
Pd1 P1 2.3817(5) . ?
Pd1 P2 2.3743(5) . ?
Pd1 O1 2.1475(15) . ?
Pd1 C46 1.972(2) . ?
P1 C10 1.855(2) . ?
P1 C16 1.846(2) . ?
P1 C22 1.847(2) . ?
P2 C34 1.849(2) . ?
P2 C40 1.855(2) . ?
P2 C28 1.850(2) . ?
O1 C1 1.282(3) . ?
O4 C46 1.212(3) . ?
O3 C4 1.365(3) . ?
O3 C3 1.398(3) . ?
O2 C3 1.218(3) . ?
C20 C16 1.528(3) . ?
C20 C21 1.534(3) . ?
C36 C35 1.530(3) . ?
C36 C37 1.528(3) . ?
C46 C47 1.521(3) . ?
C35 C34 1.537(3) . ?
C34 C39 1.535(3) . ?
C10 C11 1.537(3) . ?
C10 C15 1.536(3) . ?
C16 C17 1.538(3) . ?
C40 C41 1.533(3) . ?
C40 C45 1.540(3) . ?
C11 C12 1.535(3) . ?
C19 C18 1.536(3) . ?
C19 C21 1.524(3) . ?
C18 C17 1.529(3) . ?
C1 C5 1.471(3) . ?
C1 C2 1.380(3) . ?
C28 C33 1.541(3) . ?
C28 C29 1.538(3) . ?
C41 C42 1.530(3) . ?
C5 C6 1.399(3) . ?
C5 C4 1.392(3) . ?
C12 C13 1.520(3) . ?
C39 C38 1.528(3) . ?
C38 C37 1.525(3) . ?
C33 C32 1.529(3) . ?
C29 C30 1.530(3) . ?
C42 C43 1.523(4) . ?
C2 C3 1.418(3) . ?
C43 C44 1.523(4) . ?
C30 C31 1.529(4) . ?
C6 C7 1.378(4) . ?
C45 C44 1.531(3) . ?
C27 C22 1.542(3) . ?
C27 C26 1.549(4) . ?
C27 C26A 1.582(8) . ?
C13 C14 1.521(4) . ?
C4 C9 1.386(4) . ?
C15 C14 1.530(3) . ?
C31 C32 1.523(4) . ?
C7 C8 1.387(5) . ?
C22 C23 1.476(4) . ?
C22 C23A 1.344(7) . ?
C26 C25 1.519(5) . ?
C24 C25 1.484(4) . ?
C24 C23 1.590(4) . ?
C24 C23A 1.543(8) . ?
C24 C25A 1.815(9) . ?
C9 C8 1.370(5) . ?
C53 C52 1.3900 . ?
C53 C48 1.3900 . ?
C53 C54 1.586(8) . ?
C53 C54A 1.57(2) . ?
C53 C53A 0.505(15) . ?
C53 C52A 0.915(16) . ?
C53 C51A 1.968(14) . ?
C53 C48A 1.646(16) . ?
C52 C51 1.3900 . ?
C52 C53A 1.742(17) . ?
C52 C52A 0.745(14) . ?
C52 C51A 1.881(17) . ?
C51 C50 1.3900 . ?
C51 C52A 1.501(16) . ?
C51 C51A 1.428(17) . ?
C50 C49 1.3900 . ?
C50 C51A 0.937(13) . ?
C50 C50A 1.972(19) . ?
C49 C48 1.3900 . ?
C49 C51A 1.102(17) . ?
C49 C50A 1.102(18) . ?
C48 C53A 1.626(15) . ?
C48 C52A 1.678(13) . ?
C48 C51A 1.647(14) . ?
C48 C50A 1.560(15) . ?
C48 C49A 1.504(15) . ?
C48 C48A 1.539(15) . ?
C54 C54A 0.87(2) . ?
C54 C53A 1.128(14) . ?
C54 C48A 1.85(2) . ?
C26A C25A 1.530(12) . ?
C54A C53A 1.31(3) . ?
C53A C52A 1.3900 . ?
C53A C48A 1.3900 . ?
C52A C51A 1.3900 . ?
C51A C50A 1.3900 . ?
C50A C49A 1.3900 . ?
C49A C48A 1.3900 . ?
